data_4029678
loop_
_publ_author_name
'Belhomme, Marie-Charlotte'
'Poisson, Thomas'
'Pannecoucke, Xavier'

_publ_section_title
;
 Copper-Catalyzed Direct C-2 Difluoromethylation of Furans and
 Benzofurans: Access to C-2 CF2H Derivatives.
;
_journal_issue 15
_journal_name_full 'The Journal of organic chemistry'
_journal_page_first 7205
_journal_page_last 7211
_journal_paper_doi 10.1021/jo5010907
_journal_volume 79
_journal_year 2014
_chemical_compound_source 'synthesis as described'
_chemical_formula_moiety 'C19 H14 F2 O5'
_chemical_formula_sum 'C19 H14 F2 O5'
_chemical_formula_weight 360.3
_chemical_name_systematic
;
 ?
;
_space_group_IT_number 2
_symmetry_cell_setting triclinic
_symmetry_Int_Tables_number 2
_symmetry_space_group_name_Hall '-P 1'
_symmetry_space_group_name_H-M 'P -1'
_atom_sites_solution_hydrogens geom
_atom_sites_solution_primary direct
_atom_sites_solution_secondary difmap
_audit_conform_dict_location ftp://ftp.iucr.org/pub/cif_core.dic
_audit_conform_dict_name cif_core.dic
_audit_conform_dict_version 2.4
_audit_creation_date 2014-02-26T14:42:01-00:00
_audit_creation_method 'WinGX routine CIF_UPDATE'
_cell_angle_alpha 80.701(2)
_cell_angle_beta 89.547(2)
_cell_angle_gamma 68.083(2)
_cell_formula_units_Z 2
_cell_length_a 7.4734(12)
_cell_length_b 7.5100(12)
_cell_length_c 15.983(3)
_cell_measurement_reflns_used 0
_cell_measurement_temperature 293(2)
_cell_measurement_theta_max 0
_cell_measurement_theta_min 0
_cell_measurement_wavelength 0.71073
_cell_volume 819.9(2)
_computing_molecular_graphics 'Ortep-3 for Windows (Farrugia, 1997)'
_computing_publication_material 'WinGX publication routines (Farrugia, 1999)'
_computing_structure_refinement 'SHELXL-97 (Sheldrick, 2008)'
_diffrn_ambient_temperature 293(2)
_diffrn_measured_fraction_theta_full 0.983
_diffrn_measured_fraction_theta_max 0.983
_diffrn_radiation_monochromator graphite
_diffrn_radiation_probe x-ray
_diffrn_radiation_type MoK\a
_diffrn_radiation_wavelength 0.71073
_diffrn_reflns_av_R_equivalents 0.0191
_diffrn_reflns_av_unetI/netI 0.0242
_diffrn_reflns_limit_h_max 9
_diffrn_reflns_limit_h_min -9
_diffrn_reflns_limit_k_max 9
_diffrn_reflns_limit_k_min -9
_diffrn_reflns_limit_l_max 19
_diffrn_reflns_limit_l_min -19
_diffrn_reflns_number 6613
_diffrn_reflns_theta_full 26.43
_diffrn_reflns_theta_max 26.43
_diffrn_reflns_theta_min 1.29
_exptl_absorpt_coefficient_mu 0.12
_exptl_absorpt_correction_type none
_exptl_crystal_colour colourless
_exptl_crystal_density_diffrn 1.459
_exptl_crystal_density_method 'not measured'
_exptl_crystal_description prism
_exptl_crystal_F_000 372
_exptl_crystal_size_max 0
_exptl_crystal_size_mid 0
_exptl_crystal_size_min 0
_refine_diff_density_max 0.245
_refine_diff_density_min -0.249
_refine_diff_density_rms 0.072
_refine_ls_extinction_method none
_refine_ls_goodness_of_fit_ref 1.08
_refine_ls_hydrogen_treatment constr
_refine_ls_matrix_type full
_refine_ls_number_parameters 236
_refine_ls_number_reflns 3329
_refine_ls_number_restraints 0
_refine_ls_restrained_S_all 1.08
_refine_ls_R_factor_all 0.0549
_refine_ls_R_factor_gt 0.0443
_refine_ls_shift/su_max 0
_refine_ls_shift/su_mean 0
_refine_ls_structure_factor_coef Fsqd
_refine_ls_weighting_details 'calc w=1/[\s^2^(Fo^2^)+(0.0728P)^2^+0.1524P] where P=(Fo^2^+2Fc^2^)/3'
_refine_ls_weighting_scheme calc
_refine_ls_wR_factor_gt 0.1229
_refine_ls_wR_factor_ref 0.1384
_reflns_number_gt 2766
_reflns_number_total 3329
_reflns_threshold_expression >2\s(I)
_cod_data_source_file jo5010907_si_001.cif
_cod_data_source_block mbh
_cod_depositor_comments 'Adding full bibliography for 4029678.cif.'
_cod_database_code 4029678

loop_
_symmetry_equiv_pos_as_xyz
'x, y, z'
'-x, -y, -z'

loop_
_atom_site_label
_atom_site_type_symbol
_atom_site_fract_x
_atom_site_fract_y
_atom_site_fract_z
_atom_site_U_iso_or_equiv
_atom_site_adp_type
_atom_site_occupancy
_atom_site_symmetry_multiplicity
_atom_site_calc_flag
_atom_site_refinement_flags
C1 C -0.2822(3) 0.4048(3) -0.16309(13) 0.0686(6) Uani 1 1 d .
H1A H -0.3275 0.5379 -0.1933 0.082 Uiso 1 1 calc R
H1B H -0.3359 0.3319 -0.193 0.082 Uiso 1 1 calc R
C2 C -0.0189(3) 0.2761(3) -0.07689(11) 0.0516(4) Uani 1 1 d .
C3 C 0.1659(3) 0.1958(3) -0.04371(11) 0.0550(5) Uani 1 1 d .
H3 H 0.273 0.1626 -0.0766 0.066 Uiso 1 1 calc R
C4 C 0.1787(2) 0.1682(2) 0.04431(10) 0.0443(4) Uani 1 1 d .
C5 C 0.0224(2) 0.2149(2) 0.09534(10) 0.0408(4) Uani 1 1 d .
C6 C 0.1026(2) 0.1584(2) 0.18166(10) 0.0403(4) Uani 1 1 d .
C7 C -0.1670(3) 0.2972(3) 0.05860(11) 0.0507(4) Uani 1 1 d .
H7 H -0.2753 0.33 0.0908 0.061 Uiso 1 1 calc R
C8 C -0.0096(2) 0.1761(2) 0.25863(10) 0.0413(4) Uani 1 1 d .
C9 C -0.1796(3) 0.3252(3) -0.02770(11) 0.0531(4) Uani 1 1 d .
C10 C -0.1311(3) 0.3569(3) 0.27434(11) 0.0522(4) Uani 1 1 d .
H10 H -0.1438 0.4685 0.2358 0.063 Uiso 1 1 calc R
C11 C -0.2338(3) 0.3722(3) 0.34727(13) 0.0614(5) Uani 1 1 d .
H11 H -0.3142 0.4941 0.3578 0.074 Uiso 1 1 calc R
C12 C -0.2170(3) 0.2077(4) 0.40408(12) 0.0622(5) Uani 1 1 d .
H12 H -0.2845 0.2184 0.4533 0.075 Uiso 1 1 calc R
C13 C -0.1002(3) 0.0278(3) 0.38790(12) 0.0622(5) Uani 1 1 d .
H13 H -0.09 -0.0837 0.4259 0.075 Uiso 1 1 calc R
C14 C 0.0018(3) 0.0119(3) 0.31552(11) 0.0522(4) Uani 1 1 d .
H14 H 0.0794 -0.1107 0.3047 0.063 Uiso 1 1 calc R
C15 C 0.2965(2) 0.0858(2) 0.17591(10) 0.0436(4) Uani 1 1 d .
C16 C 0.4656(3) 0.0096(3) 0.23772(12) 0.0506(4) Uani 1 1 d .
C17 C 0.4197(2) 0.0294(3) 0.33031(11) 0.0484(4) Uani 1 1 d .
C18 C 0.2836(3) 0.2583(3) 0.42067(12) 0.0594(5) Uani 1 1 d .
H18A H 0.3892 0.192 0.4633 0.071 Uiso 1 1 calc R
H18B H 0.1784 0.2156 0.4361 0.071 Uiso 1 1 calc R
C19 C 0.2182(4) 0.4730(4) 0.41524(17) 0.0827(7) Uani 1 1 d .
H19A H 0.3244 0.5129 0.4015 0.124 Uiso 1 1 calc R
H19B H 0.1721 0.5077 0.4689 0.124 Uiso 1 1 calc R
H19C H 0.1159 0.5369 0.3719 0.124 Uiso 1 1 calc R
F1 F 0.58931(16) 0.1010(2) 0.21406(7) 0.0724(4) Uani 1 1 d .
F2 F 0.56836(18) -0.18146(18) 0.23525(8) 0.0790(4) Uani 1 1 d .
O1 O -0.3450(2) 0.4027(3) -0.08061(9) 0.0846(5) Uani 1 1 d .
O2 O -0.0793(2) 0.3218(3) -0.16135(8) 0.0745(5) Uani 1 1 d .
O3 O 0.34856(17) 0.08889(19) 0.09308(7) 0.0511(3) Uani 1 1 d .
O4 O 0.4491(2) -0.1072(2) 0.38553(9) 0.0684(4) Uani 1 1 d .
O5 O 0.34701(17) 0.21445(18) 0.33736(7) 0.0497(3) Uani 1 1 d .

loop_
_atom_site_aniso_label
_atom_site_aniso_U_11
_atom_site_aniso_U_22
_atom_site_aniso_U_33
_atom_site_aniso_U_23
_atom_site_aniso_U_13
_atom_site_aniso_U_12
C1 0.0798(15) 0.0742(14) 0.0460(11) -0.0021(9) -0.0127(10) -0.0256(12)
C2 0.0635(11) 0.0538(10) 0.0350(9) -0.0055(7) 0.0019(8) -0.0202(9)
C3 0.0559(11) 0.0645(12) 0.0403(9) -0.0118(8) 0.0126(8) -0.0171(9)
C4 0.0433(9) 0.0462(9) 0.0395(9) -0.0081(7) 0.0044(7) -0.0121(7)
C5 0.0429(9) 0.0416(8) 0.0360(8) -0.0058(6) 0.0046(6) -0.0143(7)
C6 0.0404(8) 0.0406(8) 0.0376(8) -0.0056(6) 0.0039(6) -0.0130(7)
C7 0.0432(9) 0.0614(11) 0.0422(9) -0.0054(8) 0.0045(7) -0.0151(8)
C8 0.0347(8) 0.0535(10) 0.0344(8) -0.0055(7) 0.0018(6) -0.0160(7)
C9 0.0518(10) 0.0560(11) 0.0452(10) -0.0023(8) -0.0053(8) -0.0157(8)
C10 0.0468(10) 0.0558(11) 0.0462(10) -0.0057(8) 0.0089(8) -0.0118(8)
C11 0.0472(10) 0.0746(13) 0.0556(11) -0.0195(10) 0.0127(8) -0.0120(9)
C12 0.0492(11) 0.0993(16) 0.0408(10) -0.0137(10) 0.0132(8) -0.0303(11)
C13 0.0630(12) 0.0790(14) 0.0446(10) 0.0027(9) 0.0082(9) -0.0324(11)
C14 0.0520(10) 0.0559(11) 0.0462(10) -0.0029(8) 0.0065(8) -0.0199(8)
C15 0.0423(9) 0.0482(9) 0.0365(8) -0.0080(7) 0.0058(7) -0.0124(7)
C16 0.0409(9) 0.0535(10) 0.0499(10) -0.0102(8) 0.0036(7) -0.0087(8)
C17 0.0398(9) 0.0546(11) 0.0458(9) -0.0012(8) -0.0054(7) -0.0151(8)
C18 0.0611(12) 0.0788(14) 0.0408(10) -0.0137(9) 0.0061(8) -0.0280(10)
C19 0.0893(17) 0.0834(17) 0.0832(17) -0.0371(14) 0.0204(14) -0.0323(14)
F1 0.0494(6) 0.1176(11) 0.0573(7) -0.0128(7) 0.0073(5) -0.0407(7)
F2 0.0678(8) 0.0651(8) 0.0733(8) -0.0180(6) -0.0077(6) 0.0128(6)
O1 0.0581(9) 0.1263(15) 0.0486(8) -0.0029(8) -0.0112(7) -0.0159(9)
O2 0.0785(10) 0.0984(12) 0.0364(7) -0.0056(7) -0.0020(7) -0.0239(9)
O3 0.0406(6) 0.0645(8) 0.0409(7) -0.0121(5) 0.0079(5) -0.0106(6)
O4 0.0778(10) 0.0620(9) 0.0534(8) 0.0082(7) -0.0052(7) -0.0200(7)
O5 0.0519(7) 0.0553(8) 0.0397(6) -0.0063(5) 0.0035(5) -0.0182(6)

loop_
_atom_type_symbol
_atom_type_description
_atom_type_scat_dispersion_real
_atom_type_scat_dispersion_imag
_atom_type_scat_source
C C 0.0033 0.0016 'International Tables Vol C Tables 4.2.6.8 and 6.1.1.4'
H H 0 0 'International Tables Vol C Tables 4.2.6.8 and 6.1.1.4'
F F 0.0171 0.0103 'International Tables Vol C Tables 4.2.6.8 and 6.1.1.4'
O O 0.0106 0.006 'International Tables Vol C Tables 4.2.6.8 and 6.1.1.4'

loop_
_geom_angle_atom_site_label_1
_geom_angle_atom_site_label_2
_geom_angle_atom_site_label_3
_geom_angle
O1 C1 O2 110.32(16)
O1 C1 H1A 109.6
O2 C1 H1A 109.6
O1 C1 H1B 109.6
O2 C1 H1B 109.6
H1A C1 H1B 108.1
C3 C2 O2 127.07(17)
C3 C2 C9 123.55(16)
O2 C2 C9 109.37(17)
C2 C3 C4 113.03(17)
C2 C3 H3 123.5
C4 C3 H3 123.5
O3 C4 C3 124.50(16)
O3 C4 C5 110.45(14)
C3 C4 C5 125.05(17)
C4 C5 C7 120.23(15)
C4 C5 C6 106.03(14)
C7 C5 C6 133.72(15)
C15 C6 C5 105.54(14)
C15 C6 C8 128.82(15)
C5 C6 C8 125.63(14)
C9 C7 C5 114.72(16)
C9 C7 H7 122.6
C5 C7 H7 122.6
C14 C8 C10 118.69(16)
C14 C8 C6 120.64(15)
C10 C8 C6 120.66(15)
C7 C9 O1 127.57(18)
C7 C9 C2 123.41(17)
O1 C9 C2 109.02(16)
C8 C10 C11 120.26(18)
C8 C10 H10 119.9
C11 C10 H10 119.9
C12 C11 C10 120.19(19)
C12 C11 H11 119.9
C10 C11 H11 119.9
C13 C12 C11 119.80(18)
C13 C12 H12 120.1
C11 C12 H12 120.1
C12 C13 C14 120.19(19)
C12 C13 H13 119.9
C14 C13 H13 119.9
C13 C14 C8 120.83(18)
C13 C14 H14 119.6
C8 C14 H14 119.6
C6 C15 O3 112.32(14)
C6 C15 C16 134.99(15)
O3 C15 C16 112.66(14)
F2 C16 F1 104.98(14)
F2 C16 C15 110.09(15)
F1 C16 C15 109.57(15)
F2 C16 C17 107.99(15)
F1 C16 C17 107.99(15)
C15 C16 C17 115.66(14)
O4 C17 O5 127.24(18)
O4 C17 C16 123.04(18)
O5 C17 C16 109.71(14)
O5 C18 C19 107.16(17)
O5 C18 H18A 110.3
C19 C18 H18A 110.3
O5 C18 H18B 110.3
C19 C18 H18B 110.3
H18A C18 H18B 108.5
C18 C19 H19A 109.5
C18 C19 H19B 109.5
H19A C19 H19B 109.5
C18 C19 H19C 109.5
H19A C19 H19C 109.5
H19B C19 H19C 109.5
C9 O1 C1 105.77(16)
C2 O2 C1 105.46(15)
C4 O3 C15 105.65(12)
C17 O5 C18 116.42(14)

loop_
_geom_bond_atom_site_label_1
_geom_bond_atom_site_label_2
_geom_bond_distance
C1 O1 1.395(3)
C1 O2 1.407(3)
C1 H1A 0.97
C1 H1B 0.97
C2 C3 1.356(3)
C2 O2 1.374(2)
C2 C9 1.395(3)
C3 C4 1.387(2)
C3 H3 0.93
C4 O3 1.369(2)
C4 C5 1.388(2)
C5 C7 1.405(2)
C5 C6 1.441(2)
C6 C15 1.353(2)
C6 C8 1.479(2)
C7 C9 1.360(2)
C7 H7 0.93
C8 C14 1.383(2)
C8 C10 1.385(2)
C9 O1 1.379(2)
C10 C11 1.387(3)
C10 H10 0.93
C11 C12 1.375(3)
C11 H11 0.93
C12 C13 1.372(3)
C12 H12 0.93
C13 C14 1.377(3)
C13 H13 0.93
C14 H14 0.93
C15 O3 1.3758(19)
C15 C16 1.483(2)
C16 F2 1.359(2)
C16 F1 1.361(2)
C16 C17 1.535(3)
C17 O4 1.192(2)
C17 O5 1.313(2)
C18 O5 1.456(2)
C18 C19 1.488(3)
C18 H18A 0.97
C18 H18B 0.97
C19 H19A 0.96
C19 H19B 0.96
C19 H19C 0.96

loop_
_geom_torsion_atom_site_label_1
_geom_torsion_atom_site_label_2
_geom_torsion_atom_site_label_3
_geom_torsion_atom_site_label_4
_geom_torsion
O2 C2 C3 C4 179.78(18)
C9 C2 C3 C4 -0.3(3)
C2 C3 C4 O3 179.70(16)
C2 C3 C4 C5 0.4(3)
O3 C4 C5 C7 -179.55(15)
C3 C4 C5 C7 -0.1(3)
O3 C4 C5 C6 -0.50(18)
C3 C4 C5 C6 178.91(17)
C4 C5 C6 C15 0.63(18)
C7 C5 C6 C15 179.50(19)
C4 C5 C6 C8 -178.47(16)
C7 C5 C6 C8 0.4(3)
C4 C5 C7 C9 -0.2(3)
C6 C5 C7 C9 -178.94(18)
C15 C6 C8 C14 -62.7(3)
C5 C6 C8 C14 116.17(19)
C15 C6 C8 C10 118.5(2)
C5 C6 C8 C10 -62.6(2)
C5 C7 C9 O1 -179.99(19)
C5 C7 C9 C2 0.3(3)
C3 C2 C9 C7 0.0(3)
O2 C2 C9 C7 179.90(18)
C3 C2 C9 O1 -179.82(19)
O2 C2 C9 O1 0.1(2)
C14 C8 C10 C11 2.1(3)
C6 C8 C10 C11 -179.11(17)
C8 C10 C11 C12 -0.6(3)
C10 C11 C12 C13 -0.9(3)
C11 C12 C13 C14 0.8(3)
C12 C13 C14 C8 0.7(3)
C10 C8 C14 C13 -2.2(3)
C6 C8 C14 C13 179.02(17)
C5 C6 C15 O3 -0.55(19)
C8 C6 C15 O3 178.50(15)
C5 C6 C15 C16 177.13(19)
C8 C6 C15 C16 -3.8(3)
C6 C15 C16 F2 116.5(2)
O3 C15 C16 F2 -65.9(2)
C6 C15 C16 F1 -128.6(2)
O3 C15 C16 F1 49.10(19)
C6 C15 C16 C17 -6.3(3)
O3 C15 C16 C17 171.41(15)
F2 C16 C17 O4 -9.3(2)
F1 C16 C17 O4 -122.36(19)
C15 C16 C17 O4 114.5(2)
F2 C16 C17 O5 170.29(14)
F1 C16 C17 O5 57.27(18)
C15 C16 C17 O5 -65.9(2)
C7 C9 O1 C1 178.7(2)
C2 C9 O1 C1 -1.5(2)
O2 C1 O1 C9 2.4(3)
C3 C2 O2 C1 -178.8(2)
C9 C2 O2 C1 1.3(2)
O1 C1 O2 C2 -2.3(2)
C3 C4 O3 C15 -179.24(17)
C5 C4 O3 C15 0.17(18)
C6 C15 O3 C4 0.26(19)
C16 C15 O3 C4 -177.97(14)
O4 C17 O5 C18 -4.3(3)
C16 C17 O5 C18 176.05(14)
C19 C18 O5 C17 176.73(17)
